data_4503248
loop_
_publ_author_name
'Zhang, Jinfang'
'Song, Yinglin'
'Yang, Junyi'
'Humphrey, Mark G.'
'Zhang, Chi'

_publ_section_title
;
 A Single-Bridge Strategy for Synthesis of a 3-D Heterobimetallic Cluster
 with a Heavily Distorted Diamondoid Topology and Enhanced Third-Order
 Nonlinear Optical Properties
;
_journal_issue 2
_journal_name_full 'Crystal Growth &amp; Design'
_journal_page_first 387
_journal_paper_doi 10.1021/cg700877n
_journal_volume 8
_journal_year 2008
_chemical_formula_moiety 'C18 H36 Cu3 N3 S4 W'
_chemical_formula_sum 'C18 H36 Cu3 N3 S4 W'
_chemical_formula_weight 797.27
_chemical_name_systematic
; 
 ? 
;
_space_group_IT_number 96
_symmetry_cell_setting tetragonal
_symmetry_space_group_name_Hall 'P 4nw 2abw'
_symmetry_space_group_name_H-M 'P 43 21 2'
_atom_sites_solution_hydrogens geom
_atom_sites_solution_primary direct
_atom_sites_solution_secondary difmap
_audit_creation_method SHELXL-97
_cell_angle_alpha 90.00
_cell_angle_beta 90.00
_cell_angle_gamma 90.00
_cell_formula_units_Z 4
_cell_length_a 10.9115(15)
_cell_length_b 10.9115(15)
_cell_length_c 23.638(5)
_cell_measurement_reflns_used 35
_cell_measurement_temperature 293(2)
_cell_measurement_theta_max 25.78
_cell_measurement_theta_min 2.56
_cell_volume 2814.4(8)
_computing_cell_refinement 'SET4 and CELDIM in CAD-4-PC Software (Enraf-Nonius, 1992)'
_computing_data_collection 'CAD-4-PC Software (Enraf-Nonius, 1992)'
_computing_data_reduction 'DATRD2 in NRCVAX96 (Gabe et al., 1989)'
_computing_molecular_graphics SHELXTL
_computing_publication_material SHELXTL
_computing_structure_refinement 'SHELXL-97 (Sheldrick, 1997)'
_computing_structure_solution 'SHELXS-97 (Sheldrick, 1990)'
_diffrn_ambient_temperature 293(2)
_diffrn_measured_fraction_theta_full 1.000
_diffrn_measured_fraction_theta_max 1.000
_diffrn_measurement_device_type 'Enraf-Nonius CAD-4'
_diffrn_measurement_method '\w scans'
_diffrn_radiation_monochromator graphite
_diffrn_radiation_source 'fine-focus sealed tube'
_diffrn_radiation_type MoK\a
_diffrn_radiation_wavelength 0.71073
_diffrn_reflns_av_R_equivalents 0.0707
_diffrn_reflns_av_sigmaI/netI 0.0998
_diffrn_reflns_limit_h_max 13
_diffrn_reflns_limit_h_min 0
_diffrn_reflns_limit_k_max 0
_diffrn_reflns_limit_k_min -13
_diffrn_reflns_limit_l_max 0
_diffrn_reflns_limit_l_min -29
_diffrn_reflns_number 3112
_diffrn_reflns_theta_full 25.97
_diffrn_reflns_theta_max 25.97
_diffrn_reflns_theta_min 2.06
_diffrn_standards_decay_% 'no decay, variation 0.5'
_diffrn_standards_interval_time 120
_diffrn_standards_number 3
_exptl_absorpt_coefficient_mu 6.617
_exptl_absorpt_correction_T_max 0.266
_exptl_absorpt_correction_T_min 0.106
_exptl_absorpt_correction_type psi-scan
_exptl_absorpt_process_details '(SADABS; Sheldrick, 1996)'
_exptl_crystal_colour orange-red
_exptl_crystal_density_diffrn 1.882
_exptl_crystal_density_method 'not measured'
_exptl_crystal_description Block
_exptl_crystal_F_000 1560
_exptl_crystal_size_max 0.4200
_exptl_crystal_size_mid 0.2200
_exptl_crystal_size_min 0.1200
_refine_diff_density_max 1.154
_refine_diff_density_min -0.881
_refine_diff_density_rms 0.156
_refine_ls_abs_structure_details 'Flack H D (1983), Acta Cryst. A39, 876-881'
_refine_ls_abs_structure_Flack 1.02(5)
_refine_ls_extinction_coef 0.00043(10)
_refine_ls_extinction_expression Fc^*^=kFc[1+0.001xFc^2^\l^3^/sin(2\q)]^-1/4^
_refine_ls_extinction_method SHELXL
_refine_ls_goodness_of_fit_ref 1.026
_refine_ls_hydrogen_treatment constr
_refine_ls_matrix_type full
_refine_ls_number_parameters 134
_refine_ls_number_reflns 2758
_refine_ls_number_restraints 0
_refine_ls_restrained_S_all 1.026
_refine_ls_R_factor_all 0.1274
_refine_ls_R_factor_gt 0.0641
_refine_ls_shift/su_max 0.000
_refine_ls_shift/su_mean 0.000
_refine_ls_structure_factor_coef Fsqd
_refine_ls_weighting_details 'calc w=1/[\s^2^(Fo^2^)+(0.0434P)^2^+21.5594P] where P=(Fo^2^+2Fc^2^)/3'
_refine_ls_weighting_scheme calc
_refine_ls_wR_factor_gt 0.1220
_refine_ls_wR_factor_ref 0.1516
_reflns_number_gt 1682
_reflns_number_total 2758
_reflns_threshold_expression >2sigma(I)
_cod_data_source_file cg700877n_si.cif
_cod_data_source_block {[Bu4N][WS4Cu3(CN)2]}n
_cod_depositor_comments
;
The following automatic conversions were performed:

'_exptl_absorpt_correction_type' value 'Psi-scan' changed to
'psi-scan' according to
/home/saulius/struct/CIF-dictionaries/cif_core.dic dictionary named
'cif_core.dic' version 2.4.1 from 2010-06-29.

Automatic conversion script
Id: cif_fix_values 1715 2011-07-08 13:25:40Z adriana 
;
_cod_original_sg_symbol_Hall 'P 4nw 2abw '
_cod_original_sg_symbol_H-M P43212
_cod_database_code 4503248

loop_
_symmetry_equiv_pos_as_xyz
'x, y, z'
'-y+1/2, x+1/2, z+3/4'
'-x, -y, z+1/2'
'y+1/2, -x+1/2, z+1/4'
'x+1/2, -y+1/2, -z+1/4'
'y, x, -z'
'-x+1/2, y+1/2, -z+3/4'
'-y, -x, -z+1/2'

loop_
_atom_site_label
_atom_site_type_symbol
_atom_site_fract_x
_atom_site_fract_y
_atom_site_fract_z
_atom_site_U_iso_or_equiv
_atom_site_adp_type
_atom_site_occupancy
_atom_site_symmetry_multiplicity
_atom_site_calc_flag
_atom_site_refinement_flags
W1 W -0.01149(6) -0.98851(6) -0.2500 0.0441(3) Uani 1 2 d S
Cu1 Cu -0.18907(18) -0.81093(18) -0.2500 0.0624(9) Uani 1 2 d S
Cu2 Cu 0.1041(2) -0.8660(2) -0.33074(9) 0.0645(7) Uani 1 1 d .
S1 S 0.0719(6) -1.0675(5) -0.3258(2) 0.0802(16) Uani 1 1 d .
S2 S 0.0234(4) -0.7868(4) -0.2519(3) 0.0635(12) Uani 1 1 d .
N1 N -0.2664(16) -0.7482(17) -0.3189(6) 0.070(4) Uani 1 1 d .
C1 C -0.3106(19) -0.7055(19) -0.3590(8) 0.064(5) Uani 1 1 d .
N2 N -0.0882(12) -1.0882(12) -0.5000 0.069(7) Uani 1 2 d S
C2 C -0.1684(19) -1.120(2) -0.4501(8) 0.080(7) Uani 1 1 d .
H1A H -0.1568 -1.2063 -0.4422 0.096 Uiso 1 1 calc R
H1B H -0.1371 -1.0752 -0.4177 0.096 Uiso 1 1 calc R
C6 C 0.0443(17) -1.1090(18) -0.4815(8) 0.070(6) Uani 1 1 d .
H3A H 0.0606 -1.0566 -0.4493 0.084 Uiso 1 1 calc R
H3B H 0.0519 -1.1931 -0.4688 0.084 Uiso 1 1 calc R
C7 C 0.1423(19) -1.0858(19) -0.5254(9) 0.079(7) Uani 1 1 d .
H4A H 0.1351 -1.0034 -0.5404 0.095 Uiso 1 1 calc R
H4B H 0.1349 -1.1436 -0.5563 0.095 Uiso 1 1 calc R
C3 C -0.302(2) -1.098(3) -0.4527(11) 0.096(8) Uani 1 1 d .
H6B H -0.3392 -1.1570 -0.4779 0.116 Uiso 1 1 calc R
H6C H -0.3166 -1.0165 -0.4681 0.116 Uiso 1 1 calc R
C4 C -0.362(2) -1.108(3) -0.3925(11) 0.102(8) Uani 1 1 d .
H7A H -0.3396 -1.1864 -0.3764 0.122 Uiso 1 1 calc R
H7B H -0.3262 -1.0448 -0.3685 0.122 Uiso 1 1 calc R
C5 C -0.492(3) -1.096(2) -0.3904(10) 0.115(9) Uani 1 1 d .
H8A H -0.5191 -1.1048 -0.3520 0.173 Uiso 1 1 calc R
H8B H -0.5285 -1.1584 -0.4134 0.173 Uiso 1 1 calc R
H8C H -0.5151 -1.0167 -0.4044 0.173 Uiso 1 1 calc R
C9 C 0.369(2) -1.072(2) -0.5370(11) 0.124(11) Uani 1 1 d .
H5A H 0.4467 -1.0814 -0.5184 0.185 Uiso 1 1 calc R
H5B H 0.3603 -0.9896 -0.5502 0.185 Uiso 1 1 calc R
H5C H 0.3649 -1.1275 -0.5686 0.185 Uiso 1 1 calc R
C8 C 0.2652(18) -1.102(2) -0.4952(13) 0.090(7) Uani 1 1 d .
H2A H 0.2733 -1.1856 -0.4818 0.107 Uiso 1 1 calc R
H2B H 0.2697 -1.0474 -0.4628 0.107 Uiso 1 1 calc R

loop_
_atom_site_aniso_label
_atom_site_aniso_U_11
_atom_site_aniso_U_22
_atom_site_aniso_U_33
_atom_site_aniso_U_23
_atom_site_aniso_U_13
_atom_site_aniso_U_12
W1 0.0509(4) 0.0509(4) 0.0305(4) 0.0014(3) 0.0014(3) 0.0037(5)
Cu1 0.0703(13) 0.0703(13) 0.0466(18) 0.0003(15) 0.0003(15) 0.0169(16)
Cu2 0.0700(18) 0.0810(19) 0.0426(12) 0.0082(13) 0.0082(12) -0.0119(12)
S1 0.120(5) 0.065(4) 0.056(3) -0.006(3) 0.036(4) 0.007(3)
S2 0.071(3) 0.060(3) 0.060(3) -0.014(3) 0.012(4) -0.013(2)
N1 0.071(13) 0.087(14) 0.051(9) 0.005(10) -0.003(10) 0.042(8)
C1 0.068(15) 0.073(15) 0.053(11) 0.009(11) 0.000(11) 0.017(10)
N2 0.071(10) 0.071(10) 0.065(15) 0.027(12) -0.027(12) -0.019(12)
C2 0.083(17) 0.091(17) 0.066(14) 0.025(12) 0.000(12) -0.035(13)
C6 0.068(13) 0.076(13) 0.066(14) 0.012(10) -0.025(11) -0.016(11)
C7 0.073(15) 0.071(15) 0.094(17) 0.011(12) 0.008(13) -0.008(11)
C3 0.071(17) 0.14(2) 0.083(18) 0.015(17) -0.021(14) -0.034(15)
C4 0.085(19) 0.11(2) 0.11(2) 0.005(17) 0.003(17) -0.026(16)
C5 0.13(3) 0.13(2) 0.081(19) 0.006(16) 0.039(18) 0.00(2)
C9 0.068(16) 0.13(2) 0.18(3) -0.03(2) 0.022(19) 0.011(16)
C8 0.065(14) 0.120(19) 0.084(18) -0.012(19) -0.009(16) 0.013(12)

loop_
_atom_type_symbol
_atom_type_description
_atom_type_scat_dispersion_real
_atom_type_scat_dispersion_imag
_atom_type_scat_source
C C 0.0033 0.0016 'International Tables Vol C Tables 4.2.6.8 and 6.1.1.4'
Cu Cu 0.3201 1.2651 'International Tables Vol C Tables 4.2.6.8 and 6.1.1.4'
N N 0.0061 0.0033 'International Tables Vol C Tables 4.2.6.8 and 6.1.1.4'
S S 0.1246 0.1234 'International Tables Vol C Tables 4.2.6.8 and 6.1.1.4'
W W -0.8490 6.8722 'International Tables Vol C Tables 4.2.6.8 and 6.1.1.4'
H H 0.0000 0.0000 'International Tables Vol C Tables 4.2.6.8 and 6.1.1.4'

loop_
_geom_angle_atom_site_label_1
_geom_angle_atom_site_label_2
_geom_angle_atom_site_label_3
_geom_angle
_geom_angle_site_symmetry_1
_geom_angle_site_symmetry_3
S1 W1 S1 110.1(3) . 8_444
S1 W1 S2 111.1(2) . 8_444
S1 W1 S2 107.5(2) 8_444 8_444
S1 W1 S2 107.5(2) . .
S1 W1 S2 111.1(2) 8_444 .
S2 W1 S2 109.6(2) 8_444 .
S1 W1 Cu2 127.80(18) . 8_444
S1 W1 Cu2 53.88(17) 8_444 8_444
S2 W1 Cu2 53.65(15) 8_444 8_444
S2 W1 Cu2 124.70(15) . 8_444
S1 W1 Cu2 53.88(17) . .
S1 W1 Cu2 127.80(18) 8_444 .
S2 W1 Cu2 124.70(15) 8_444 .
S2 W1 Cu2 53.65(15) . .
Cu2 W1 Cu2 177.67(13) 8_444 .
S1 W1 Cu1 124.93(15) . .
S1 W1 Cu1 124.93(15) 8_444 .
S2 W1 Cu1 54.81(12) 8_444 .
S2 W1 Cu1 54.81(12) . .
Cu2 W1 Cu1 88.83(6) 8_444 .
Cu2 W1 Cu1 88.83(6) . .
N1 Cu1 N1 113.0(8) . 8_444
N1 Cu1 S2 108.3(6) . 8_444
N1 Cu1 S2 111.9(6) 8_444 8_444
N1 Cu1 S2 111.9(6) . .
N1 Cu1 S2 108.3(6) 8_444 .
S2 Cu1 S2 103.0(2) 8_444 .
N1 Cu1 W1 123.5(4) . .
N1 Cu1 W1 123.5(4) 8_444 .
S2 Cu1 W1 51.49(12) 8_444 .
S2 Cu1 W1 51.49(12) . .
C1 Cu2 S1 121.9(7) 5_534 .
C1 Cu2 S2 132.0(7) 5_534 .
S1 Cu2 S2 106.01(19) . .
C1 Cu2 W1 174.3(7) 5_534 .
S1 Cu2 W1 52.41(13) . .
S2 Cu2 W1 53.62(13) . .
W1 S1 Cu2 73.72(17) . .
W1 S2 Cu2 72.73(15) . .
W1 S2 Cu1 73.70(15) . .
Cu2 S2 Cu1 111.3(2) . .
C1 N1 Cu1 177(2) . .
N1 C1 Cu2 174.2(17) . 5_434
C2 N2 C2 110(2) 6_644 .
C2 N2 C6 110.7(12) 6_644 .
C2 N2 C6 107.0(11) . .
C2 N2 C6 107.0(11) 6_644 6_644
C2 N2 C6 110.7(12) . 6_644
C6 N2 C6 111.3(19) . 6_644
C3 C2 N2 120.1(18) . .
C3 C2 H1A 107.3 . .
N2 C2 H1A 107.3 . .
C3 C2 H1B 107.3 . .
N2 C2 H1B 107.3 . .
H1A C2 H1B 106.9 . .
C7 C6 N2 116.7(15) . .
C7 C6 H3A 108.1 . .
N2 C6 H3A 108.1 . .
C7 C6 H3B 108.1 . .
N2 C6 H3B 108.1 . .
H3A C6 H3B 107.3 . .
C6 C7 C8 106.3(19) . .
C6 C7 H4A 110.5 . .
C8 C7 H4A 110.5 . .
C6 C7 H4B 110.5 . .
C8 C7 H4B 110.5 . .
H4A C7 H4B 108.7 . .
C2 C3 C4 111(2) . .
C2 C3 H6B 109.4 . .
C4 C3 H6B 109.4 . .
C2 C3 H6C 109.4 . .
C4 C3 H6C 109.4 . .
H6B C3 H6C 108.0 . .
C5 C4 C3 116(2) . .
C5 C4 H7A 108.3 . .
C3 C4 H7A 108.3 . .
C5 C4 H7B 108.3 . .
C3 C4 H7B 108.3 . .
H7A C4 H7B 107.4 . .
C4 C5 H8A 109.5 . .
C4 C5 H8B 109.5 . .
H8A C5 H8B 109.5 . .
C4 C5 H8C 109.5 . .
H8A C5 H8C 109.5 . .
H8B C5 H8C 109.5 . .
C8 C9 H5A 109.5 . .
C8 C9 H5B 109.5 . .
H5A C9 H5B 109.5 . .
C8 C9 H5C 109.5 . .
H5A C9 H5C 109.5 . .
H5B C9 H5C 109.5 . .
C7 C8 C9 109(2) . .
C7 C8 H2A 109.9 . .
C9 C8 H2A 109.9 . .
C7 C8 H2B 109.9 . .
C9 C8 H2B 109.9 . .
H2A C8 H2B 108.3 . .

loop_
_geom_bond_atom_site_label_1
_geom_bond_atom_site_label_2
_geom_bond_distance
_geom_bond_site_symmetry_2
W1 S1 2.187(5) .
W1 S1 2.187(5) 8_444
W1 S2 2.234(4) 8_444
W1 S2 2.234(4) .
W1 Cu2 2.650(2) 8_444
W1 Cu2 2.650(2) .
W1 Cu1 2.740(3) .
Cu1 N1 1.959(14) .
Cu1 N1 1.959(14) 8_444
Cu1 S2 2.333(5) 8_444
Cu1 S2 2.333(5) .
Cu2 C1 1.872(18) 5_534
Cu2 S1 2.230(7) .
Cu2 S2 2.235(6) .
N1 C1 1.160(19) .
C1 Cu2 1.872(18) 5_434
N2 C2 1.51(2) 6_644
N2 C2 1.51(2) .
N2 C6 1.53(2) .
N2 C6 1.53(2) 6_644
C2 C3 1.47(3) .
C2 H1A 0.9700 .
C2 H1B 0.9700 .
C6 C7 1.51(3) .
C6 H3A 0.9700 .
C6 H3B 0.9700 .
C7 C8 1.53(3) .
C7 H4A 0.9700 .
C7 H4B 0.9700 .
C3 C4 1.57(3) .
C3 H6B 0.9700 .
C3 H6C 0.9700 .
C4 C5 1.43(3) .
C4 H7A 0.9700 .
C4 H7B 0.9700 .
C5 H8A 0.9600 .
C5 H8B 0.9600 .
C5 H8C 0.9600 .
C9 C8 1.54(3) .
C9 H5A 0.9600 .
C9 H5B 0.9600 .
C9 H5C 0.9600 .
C8 H2A 0.9700 .
C8 H2B 0.9700 .
